data_2016584
loop_
_publ_author_name
'Hazell, Alan'
'M\/onsted, Ole'
'Rasmussen, Jens Christian'
'Toftlund, Hans'

_publ_section_title
;
 Three overcrowded zinc(II) complexes with potentially hexadentate
 polypyridyl ligands
;
_journal_coeditor_code GA3084
_journal_issue 5
_journal_name_full 'Acta Crystallographica Section C'
_journal_page_first m185
_journal_page_last m189
_journal_paper_doi 10.1107/S0108270108007014
_journal_volume 64
_journal_year 2008
_chemical_formula_iupac '[Zn (C26 H28 N6)] (Cl O4)2 , 0.67H2 O'
_chemical_formula_moiety 'C26 H28 N6 Zn 2+ , 2Cl O4 - , 0.67H2 O'
_chemical_formula_sum 'C78 H88 Cl6 N18 O26 Zn3'
_chemical_formula_weight 700.86
_chemical_name_common '[Zn(tpen)](ClO4)2 2/3H2O'
_chemical_name_systematic
;
[N,N,N',N'-tetrakis(2-pyridylmethyl)ethane-1,2-diamine-\k^6^N]zinc(II)
diperchlorate 0.67-hydrate
;
_space_group_IT_number 15
_symmetry_cell_setting monoclinic
_symmetry_space_group_name_Hall '-C 2yc'
_symmetry_space_group_name_H-M 'C 1 2/c 1'
_atom_type_scat_source IntTabIV
_cell_angle_alpha 90.0
_cell_angle_beta 107.625(2)
_cell_angle_gamma 90.0
_cell_formula_units_Z 12
_cell_length_a 41.064(3)
_cell_length_b 9.3590(7)
_cell_length_c 23.785(2)
_cell_measurement_reflns_used 8192
_cell_measurement_temperature 120
_cell_measurement_theta_max 29.8
_cell_measurement_theta_min 1.8
_cell_volume 8711.9(12)
_computing_cell_refinement 'SAINT (Siemens, 1995)'
_computing_data_collection 'SMART (Siemens, 1995)'
_computing_data_reduction 'SAINT (Siemens, 1995)'
_computing_molecular_graphics
;
ORTEPIII (Burnett and Johnson, 1996), KRYSTAL (Hazell, 1995) and
PLATON (Spek,
2003)
;
_computing_publication_material 'KRYSTAL (Hazell, 1995)'
_computing_structure_refinement
;
ORFLS (Busing <i>et al.</i>,  1962; modified) and KRYSTAL (Hazell,
1995)
;
_computing_structure_solution
;
SIR97 (Altomare <i>et al.</i>,  1997) and KRYSTAL (Hazell, 1995)
;
_diffrn_ambient_temperature 120
_diffrn_measured_fraction_theta_full 1.0
_diffrn_measured_fraction_theta_max 1.0
_diffrn_measurement_device 'Siemens SMART CCD area-detector'
_diffrn_measurement_method '\w rotation scans with narrow frames'
_diffrn_radiation_monochromator graphite
_diffrn_radiation_source 'x-ray tube'
_diffrn_radiation_type 'Mo K\a'
_diffrn_radiation_wavelength 0.71073
_diffrn_reflns_av_R_equivalents 0.063
_diffrn_reflns_limit_h_max 54
_diffrn_reflns_limit_h_min -54
_diffrn_reflns_limit_k_max 13
_diffrn_reflns_limit_k_min -12
_diffrn_reflns_limit_l_max 24
_diffrn_reflns_limit_l_min -31
_diffrn_reflns_number 41218
_diffrn_reflns_reduction_process 41218
_diffrn_reflns_theta_full 27.5
_diffrn_reflns_theta_max 27.5
_diffrn_reflns_theta_min 1.8
_diffrn_standards_decay_% 0
_exptl_absorpt_coefficient_mu 1.092
_exptl_absorpt_correction_T_max 0.919
_exptl_absorpt_correction_T_min 0.681
_exptl_absorpt_correction_type integration
_exptl_absorpt_process_details '(XPREP; Siemens, 1995)'
_exptl_crystal_colour colourless
_exptl_crystal_density_diffrn 1.603
_exptl_crystal_density_method 'not measured'
_exptl_crystal_description block
_exptl_crystal_F_000 4328.0
_exptl_crystal_size_max 0.41
_exptl_crystal_size_mid 0.26
_exptl_crystal_size_min 0.08
_refine_diff_density_max 0.55(4)
_refine_diff_density_min -0.35(4)
_refine_ls_extinction_method none
_refine_ls_goodness_of_fit_ref 0.994
_refine_ls_hydrogen_treatment constr
_refine_ls_matrix_type full
_refine_ls_number_constraints 0
_refine_ls_number_parameters 591
_refine_ls_number_reflns 6179
_refine_ls_number_restraints 0
_refine_ls_R_factor_gt 0.037
_refine_ls_shift/su_max 0.003
_refine_ls_shift/su_mean 0.0002
_refine_ls_structure_factor_coef F
_refine_ls_weighting_details 'w = 1/{[\s~cs~(F^2^)+B +(1+A)F^2^]^1/2^-|F|}^2^ where A = 0.03 and B = 0.5'
_refine_ls_weighting_scheme calc
_refine_ls_wR_factor_ref 0.038
_reflns_number_gt 6179
_reflns_number_total 10019
_reflns_threshold_expression I>2.5\s(I)
_cod_data_source_file ga3084.cif
_cod_data_source_block I
_cod_original_sg_symbol_H-M 'C 2/c'
_cod_database_code 2016584
_cod_database_fobs_code 2016584

loop_
_symmetry_equiv_pos_as_xyz
+x,+y,+z
-x,+y,1/2-z
-x,-y,-z
+x,-y,1/2+z
1/2+x,1/2+y,+z
1/2-x,1/2+y,1/2-z
1/2-x,1/2-y,-z
1/2+x,1/2-y,1/2+z

loop_
_atom_site_aniso_label
_atom_site_aniso_U_11
_atom_site_aniso_U_22
_atom_site_aniso_U_33
_atom_site_aniso_U_12
_atom_site_aniso_U_13
_atom_site_aniso_U_23
Zn1 0.0177(2) 0.0188(2) 0.0225(2) -0.0002(2) 0.0036(2) -0.0001(2)
Zn2 0.0251(3) 0.0150(3) 0.0184(3) 0.0000 0.0052(2) 0.0000
Cl1 0.0232(4) 0.0160(4) 0.0287(5) 0.0033(3) 0.0066(4) 0.0012(4)
Cl2 0.0298(5) 0.0363(6) 0.0357(6) 0.0027(4) 0.0095(4) 0.0016(4)
Cl3 0.0272(5) 0.0200(4) 0.0271(5) -0.0035(4) 0.0128(4) -0.0017(4)
O1 0.057(2) 0.0200(10) 0.059(2) 0.0020(10) 0.034(2) 0.0080(10)
O2 0.036(2) 0.034(2) 0.036(2) 0.0020(10) 0.0000(10) -0.0140(10)
O3 0.043(2) 0.037(2) 0.057(2) 0.0060(10) 0.0310(10) 0.0100(10)
O4 0.042(2) 0.037(2) 0.037(2) 0.0100(10) -0.0060(10) -0.0040(10)
O5 0.115(3) 0.075(3) 0.074(3) 0.037(2) 0.054(2) -0.003(2)
O6 0.111(3) 0.060(2) 0.057(2) 0.035(2) 0.012(2) 0.015(2)
O7 0.071(2) 0.113(3) 0.071(3) -0.034(2) 0.033(2) 0.006(2)
O8 0.066(2) 0.064(2) 0.129(4) -0.025(2) -0.027(2) -0.017(2)
O9 0.125(3) 0.037(2) 0.153(4) 0.000(2) 0.109(3) -0.015(2)
O10 0.057(2) 0.077(2) 0.048(2) -0.027(2) -0.011(2) 0.017(2)
O11 0.072(2) 0.044(2) 0.032(2) -0.028(2) 0.028(2) -0.0060(10)
O12 0.042(2) 0.0300(10) 0.042(2) -0.0160(10) 0.0180(10) -0.0030(10)
O13 0.108(3) 0.052(2) 0.041(2) 0.012(2) 0.011(2) -0.007(2)
N1 0.0230(10) 0.0160(10) 0.026(2) 0.0020(10) 0.0030(10) 0.0000(10)
N2 0.0220(10) 0.0200(10) 0.023(2) 0.0020(10) 0.0040(10) 0.0060(10)
N3 0.022(2) 0.0170(10) 0.028(2) -0.0030(10) 0.0080(10) -0.0040(10)
N4 0.0190(10) 0.0180(10) 0.025(2) 0.0020(10) 0.0040(10) -0.0020(10)
N5 0.0210(10) 0.025(2) 0.025(2) -0.0020(10) 0.0050(10) 0.0010(10)
N6 0.0190(10) 0.0190(10) 0.026(2) -0.0010(10) 0.0060(10) 0.0020(10)
N7 0.038(2) 0.019(2) 0.019(2) -0.0050(10) 0.0070(10) -0.0010(10)
N8 0.024(2) 0.0220(10) 0.017(2) -0.0020(10) 0.0050(10) 0.0000(10)
N9 0.028(2) 0.0200(10) 0.018(2) 0.0000(10) 0.0060(10) 0.0010(10)
C1 0.028(2) 0.023(2) 0.023(2) 0.000(2) 0.0030(10) 0.004(2)
C2 0.029(2) 0.022(2) 0.023(2) -0.001(2) 0.005(2) 0.007(2)
C3 0.030(2) 0.023(2) 0.036(2) -0.010(2) 0.017(2) -0.006(2)
C4 0.051(3) 0.015(2) 0.047(3) -0.009(2) 0.031(2) -0.006(2)
C5 0.046(2) 0.016(2) 0.058(3) 0.007(2) 0.034(2) 0.007(2)
C6 0.027(2) 0.021(2) 0.043(3) 0.004(2) 0.016(2) 0.012(2)
C7 0.024(2) 0.015(2) 0.033(2) -0.0010(10) 0.011(2) 0.004(2)
C8 0.034(2) 0.024(2) 0.038(3) 0.010(2) -0.001(2) 0.000(2)
C9 0.029(2) 0.023(2) 0.024(2) 0.000(2) 0.007(2) -0.002(2)
C10 0.032(2) 0.024(2) 0.032(2) 0.001(2) 0.015(2) -0.001(2)
C11 0.022(2) 0.024(2) 0.041(3) 0.000(2) 0.011(2) 0.003(2)
C12 0.020(2) 0.021(2) 0.031(2) 0.0010(10) 0.005(2) -0.001(2)
C13 0.021(2) 0.015(2) 0.028(2) 0.0050(10) 0.005(2) -0.0010(10)
C14 0.020(2) 0.020(2) 0.028(2) -0.0010(10) 0.004(2) -0.006(2)
C15 0.028(2) 0.030(2) 0.029(2) -0.002(2) 0.009(2) 0.000(2)
C16 0.025(2) 0.035(2) 0.023(2) 0.001(2) 0.002(2) -0.004(2)
C17 0.023(2) 0.026(2) 0.032(2) -0.004(2) -0.001(2) -0.006(2)
C18 0.025(2) 0.019(2) 0.032(2) -0.0040(10) 0.007(2) 0.002(2)
C19 0.020(2) 0.017(2) 0.025(2) 0.0020(10) 0.003(2) 0.0010(10)
C20 0.026(2) 0.023(2) 0.031(2) -0.006(2) 0.005(2) 0.004(2)
C21 0.023(2) 0.023(2) 0.033(2) -0.003(2) 0.008(2) 0.002(2)
C22 0.030(2) 0.019(2) 0.029(2) -0.003(2) 0.002(2) 0.006(2)
C23 0.024(2) 0.019(2) 0.033(2) 0.0040(10) -0.001(2) -0.001(2)
C24 0.022(2) 0.024(2) 0.030(2) -0.0010(10) 0.007(2) -0.003(2)
C25 0.021(2) 0.018(2) 0.022(2) -0.0020(10) 0.004(2) -0.0030(10)
C26 0.028(2) 0.026(2) 0.034(2) 0.004(2) 0.015(2) 0.006(2)
C27 0.057(3) 0.013(2) 0.029(2) -0.007(2) 0.009(2) 0.002(2)
C28 0.027(2) 0.022(2) 0.025(2) -0.004(2) 0.006(2) -0.004(2)
C29 0.032(2) 0.030(2) 0.037(2) 0.005(2) 0.012(2) -0.007(2)
C30 0.029(2) 0.048(3) 0.046(3) 0.002(2) 0.017(2) -0.015(2)
C31 0.030(2) 0.041(3) 0.041(2) -0.009(2) 0.017(2) -0.012(2)
C32 0.032(2) 0.026(2) 0.019(2) -0.007(2) 0.011(2) -0.0050(10)
C33 0.035(2) 0.032(2) 0.026(2) -0.013(2) 0.010(2) -0.001(2)
C34 0.028(2) 0.024(2) 0.026(2) 0.002(2) 0.008(2) 0.001(2)
C35 0.035(2) 0.033(2) 0.027(2) 0.005(2) 0.015(2) 0.005(2)
C36 0.048(2) 0.031(2) 0.020(2) 0.005(2) 0.010(2) -0.004(2)
C37 0.041(2) 0.025(2) 0.023(2) -0.002(2) 0.004(2) -0.004(2)
C38 0.032(2) 0.019(2) 0.019(2) 0.004(2) 0.004(2) 0.0000(10)
C39 0.042(2) 0.023(2) 0.026(2) -0.010(2) 0.009(2) -0.007(2)

loop_
_atom_site_type_symbol
_atom_site_label
_atom_site_fract_x
_atom_site_fract_y
_atom_site_fract_z
_atom_site_U_iso_or_equiv
_atom_site_thermal_displace_type
Zn Zn1 0.669763(9) 0.24994(4) 0.59094(2) 0.0202(2) Uani
Zn Zn2 0.500000 0.29968(6) 0.25000 0.0198(3) Uani
Cl Cl1 0.67788(2) 0.73073(8) 0.71405(4) 0.0229(5) Uani
Cl Cl2 0.65166(2) 0.72043(10) 0.37534(4) 0.0340(6) Uani
Cl Cl3 0.50834(2) 0.18391(9) 0.60638(4) 0.0237(5) Uani
O O1 0.67150(7) 0.5941(3) 0.73570(10) 0.041(2) Uani
O O2 0.68619(6) 0.8302(3) 0.76280(10) 0.038(2) Uani
O O3 0.70622(7) 0.7204(3) 0.69080(10) 0.042(2) Uani
O O4 0.64802(7) 0.7790(3) 0.67010(10) 0.043(2) Uani
O O5 0.64101(10) 0.8245(4) 0.4101(2) 0.083(3) Uani
O O6 0.67075(10) 0.6158(4) 0.41460(10) 0.079(3) Uani
O O7 0.67339(9) 0.7924(4) 0.3491(2) 0.083(3) Uani
O O8 0.62397(9) 0.6672(4) 0.3322(2) 0.099(3) Uani
O O9 0.52684(10) 0.0782(3) 0.5876(2) 0.090(4) Uani
O O10 0.47742(8) 0.2089(4) 0.55880(10) 0.066(2) Uani
O O11 0.49856(7) 0.1390(3) 0.65570(10) 0.047(2) Uani
O O12 0.52683(6) 0.3153(3) 0.61700(10) 0.037(2) Uani
O O13 0.67950(9) 0.3237(3) 0.38020(10) 0.070(3) Uani
N N1 0.70714(6) 0.2480(3) 0.67890(10) 0.022(2) Uani
N N2 0.63440(7) 0.2006(3) 0.64010(10) 0.022(2) Uani
N N3 0.69408(7) 0.0359(3) 0.59190(10) 0.023(2) Uani
N N4 0.71103(7) 0.3500(3) 0.57280(10) 0.021(2) Uani
N N5 0.62857(7) 0.1795(3) 0.52150(10) 0.024(2) Uani
N N6 0.64201(7) 0.4533(3) 0.58390(10) 0.022(2) Uani
N N7 0.53684(7) 0.4778(3) 0.27450(10) 0.026(2) Uani
N N8 0.54605(7) 0.1897(3) 0.26130(10) 0.022(2) Uani
N N9 0.50799(7) 0.3136(3) 0.34450(10) 0.022(2) Uani
C C1 0.68679(8) 0.2502(4) 0.72060(10) 0.026(2) Uani
C C2 0.65616(9) 0.1520(4) 0.6990(2) 0.025(2) Uani
C C3 0.68734(9) -0.0610(4) 0.5482(2) 0.028(2) Uani
C C4 0.70974(10) -0.1679(4) 0.5452(2) 0.034(3) Uani
C C5 0.74100(10) -0.1735(4) 0.5879(2) 0.036(3) Uani
C C6 0.74845(9) -0.0753(4) 0.6334(2) 0.029(2) Uani
C C7 0.72385(9) 0.0251(3) 0.6352(2) 0.024(2) Uani
C C8 0.72962(9) 0.1215(4) 0.6873(2) 0.034(2) Uani
C C9 0.71683(9) 0.3664(4) 0.5206(2) 0.025(2) Uani
C C10 0.74628(9) 0.4261(4) 0.5151(2) 0.028(2) Uani
C C11 0.77120(9) 0.4707(4) 0.5657(2) 0.028(2) Uani
C C12 0.76535(8) 0.4556(4) 0.6193(2) 0.025(2) Uani
C C13 0.73520(8) 0.3954(3) 0.6218(2) 0.022(2) Uani
C C14 0.72656(8) 0.3807(3) 0.6789(2) 0.023(2) Uani
C C15 0.62333(9) 0.1965(4) 0.4633(2) 0.029(2) Uani
C C16 0.59540(9) 0.1404(4) 0.4216(2) 0.029(2) Uani
C C17 0.57175(9) 0.0648(4) 0.4400(2) 0.030(2) Uani
C C18 0.57622(9) 0.0506(3) 0.4995(2) 0.026(2) Uani
C C19 0.60513(8) 0.1087(3) 0.5396(2) 0.021(2) Uani
C C20 0.61315(9) 0.0846(4) 0.6056(2) 0.028(2) Uani
C C21 0.64351(8) 0.5609(4) 0.5472(2) 0.026(2) Uani
C C22 0.61850(9) 0.6630(4) 0.5286(2) 0.027(2) Uani
C C23 0.59037(9) 0.6551(4) 0.5490(2) 0.027(2) Uani
C C24 0.58833(8) 0.5447(4) 0.5867(2) 0.025(2) Uani
C C25 0.61449(8) 0.4460(3) 0.60310(10) 0.021(2) Uani
C C26 0.61381(9) 0.3276(4) 0.6455(2) 0.028(2) Uani
C C27 0.51785(10) 0.6051(4) 0.2461(2) 0.034(2) Uani
C C28 0.55232(9) 0.0490(4) 0.2699(2) 0.025(2) Uani
C C29 0.58431(9) -0.0096(4) 0.2788(2) 0.033(2) Uani
C C30 0.61089(10) 0.0805(4) 0.2795(2) 0.040(3) Uani
C C31 0.60482(9) 0.2250(4) 0.2706(2) 0.036(3) Uani
C C32 0.57228(9) 0.2768(4) 0.26130(10) 0.025(2) Uani
C C33 0.56386(9) 0.4335(4) 0.2490(2) 0.031(2) Uani
C C34 0.49215(8) 0.2348(4) 0.3758(2) 0.026(2) Uani
C C35 0.49819(9) 0.2522(4) 0.4356(2) 0.030(2) Uani
C C36 0.52075(10) 0.3562(4) 0.4645(2) 0.033(2) Uani
C C37 0.53750(10) 0.4362(4) 0.4331(2) 0.031(2) Uani
C C38 0.53074(9) 0.4111(3) 0.3733(2) 0.024(2) Uani
C C39 0.55044(10) 0.4926(4) 0.3396(2) 0.031(2) Uani
H H131 0.67449 0.4113 0.3848 0.100 Uiso
H H132 0.68475 0.2974 0.3494 0.100 Uiso
H H1a 0.67911 0.3449 0.7235 0.031 Uiso
H H1b 0.70061 0.2190 0.7583 0.031 Uiso
H H2a 0.66377 0.0572 0.6961 0.031 Uiso
H H2b 0.64326 0.1542 0.7261 0.031 Uiso
H H3 0.66609 -0.0554 0.5179 0.034 Uiso
H H4 0.70375 -0.2365 0.5143 0.041 Uiso
H H5 0.75729 -0.2440 0.5861 0.043 Uiso
H H6 0.77001 -0.0765 0.6630 0.035 Uiso
H H8a 0.72641 0.0670 0.7188 0.041 Uiso
H H8b 0.75257 0.1544 0.6976 0.041 Uiso
H H9 0.69983 0.3353 0.4859 0.030 Uiso
H H10 0.74950 0.4366 0.4774 0.033 Uiso
H H11 0.79198 0.5111 0.5633 0.034 Uiso
H H12 0.78200 0.4865 0.6544 0.030 Uiso
H H14a 0.74711 0.3782 0.7109 0.028 Uiso
H H14b 0.71318 0.4602 0.6833 0.028 Uiso
H H15 0.63956 0.2492 0.4505 0.035 Uiso
H H16 0.59244 0.1536 0.3808 0.035 Uiso
H H17 0.55255 0.0228 0.4120 0.035 Uiso
H H18 0.55972 0.0016 0.5129 0.031 Uiso
H H20a 0.59231 0.0801 0.6151 0.033 Uiso
H H20b 0.62505 -0.0033 0.6157 0.033 Uiso
H H21 0.66290 0.5666 0.5334 0.031 Uiso
H H22 0.62045 0.7369 0.5024 0.033 Uiso
H H23 0.57270 0.7244 0.5374 0.033 Uiso
H H24 0.56920 0.5372 0.6011 0.030 Uiso
H H26a 0.62244 0.3638 0.6845 0.034 Uiso
H H26b 0.59077 0.2982 0.6384 0.034 Uiso
H H27a 0.51435 0.6080 0.2048 0.041 Uiso
H H27b 0.52802 0.6920 0.2635 0.041 Uiso
H H28 0.53392 -0.0126 0.2699 0.030 Uiso
H H29 0.58789 -0.1096 0.2844 0.039 Uiso
H H30 0.63327 0.0435 0.2860 0.048 Uiso
H H31 0.62298 0.2882 0.2710 0.043 Uiso
H H33a 0.58381 0.4889 0.2660 0.037 Uiso
H H33b 0.55617 0.4486 0.2075 0.037 Uiso
H H34 0.47618 0.1643 0.3558 0.031 Uiso
H H35 0.48696 0.1934 0.4565 0.036 Uiso
H H36 0.52471 0.3726 0.5055 0.040 Uiso
H H37 0.55346 0.5076 0.4523 0.037 Uiso
H H39a 0.55007 0.5910 0.3492 0.037 Uiso
H H39b 0.57336 0.4591 0.3518 0.037 Uiso

loop_
_geom_angle_atom_site_label_1
_geom_angle_atom_site_label_2
_geom_angle_atom_site_label_3
_geom_angle_site_symmetry_1
_geom_angle_site_symmetry_3
_geom_angle
_geom_angle_publ_flag
N1 Zn1 N2 . . 82.70(10) no
N1 Zn1 N3 . . 78.50(10) no
N1 Zn1 N4 . . 79.80(10) no
N1 Zn1 N5 . . 157.30(10) no
N1 Zn1 N6 . . 106.10(10) no
N2 Zn1 N3 . . 100.00(10) no
N2 Zn1 N4 . . 157.10(10) no
N2 Zn1 N5 . . 81.10(10) no
N2 Zn1 N6 . . 79.00(10) no
N3 Zn1 N4 . . 90.90(10) no
N3 Zn1 N5 . . 88.70(10) no
N3 Zn1 N6 . . 175.00(10) no
N4 Zn1 N5 . . 119.50(10) no
N4 Zn1 N6 . . 91.70(10) no
N5 Zn1 N6 . . 86.30(10) no
N7 Zn2 N7 . 2_655 81.90(10) no
N7 Zn2 N8 . . 79.50(10) no
N7 Zn2 N8 2_655 2_655 79.50(10) no
N7 Zn2 N8 . 2_655 157.50(10) no
N7 Zn2 N8 2_655 . 157.50(10) no
N7 Zn2 N9 . . 78.70(10) no
N7 Zn2 N9 2_655 2_655 78.70(10) no
N7 Zn2 N9 2_655 . 96.00(10) no
N7 Zn2 N9 . 2_655 96.00(10) no
N8 Zn2 N8 . 2_655 121.20(10) no
N8 Zn2 N9 . . 92.80(10) no
N8 Zn2 N9 2_655 2_655 92.80(10) no
N8 Zn2 N9 . 2_655 90.60(10) no
N8 Zn2 N9 2_655 . 90.60(10) no
N9 Zn2 N9 . 2_655 173.10(10) no
Zn1 N1 C1 . . 105.4(2) no
Zn1 N1 C8 . . 111.4(2) no
Zn1 N1 C14 . . 102.5(2) no
Zn1 N2 C20 . . 103.6(2) no
Zn1 N2 C2 . . 105.3(2) no
Zn1 N3 C7 . . 112.0(2) no
Zn1 N2 C26 . . 111.5(2) no
Zn1 N3 C3 . . 127.6(2) no
Zn1 N4 C9 . . 128.6(2) no
Zn1 N4 C13 . . 113.1(2) no
Zn1 N5 C15 . . 128.2(2) no
Zn1 N5 C19 . . 113.0(2) no
Zn1 N6 C25 . . 113.6(2) no
Zn1 N6 C21 . . 124.9(2) no
Zn2 N7 C27 . . 105.3(2) no
Zn2 N7 C33 . . 102.7(2) no
Zn2 N7 C39 . . 110.9(2) no
Zn2 N8 C28 . . 128.6(2) no
Zn2 N8 C32 . . 113.1(2) no
Zn2 N9 C34 . . 126.2(2) no
Zn2 N9 C38 . . 115.7(2) no
O1 Cl1 O2 . . 108.1(2) no
O1 Cl1 O3 . . 109.7(2) no
O1 Cl1 O4 . . 109.7(2) no
O2 Cl1 O3 . . 109.3(2) no
O2 Cl1 O4 . . 109.10(10) no
O3 Cl1 O4 . . 110.9(2) no
O5 Cl2 O6 . . 107.2(2) no
O5 Cl2 O7 . . 106.1(2) no
O5 Cl2 O8 . . 110.5(2) no
O6 Cl2 O7 . . 109.0(2) no
O6 Cl2 O8 . . 114.2(2) no
O7 Cl2 O8 . . 109.6(3) no
O9 Cl3 O10 . . 107.4(2) no
O9 Cl3 O11 . . 111.9(2) no
O9 Cl3 O12 . . 110.7(2) no
O10 Cl3 O11 . . 107.2(2) no
O10 Cl3 O12 . . 107.1(2) no
O11 Cl3 O12 . . 112.3(2) no
C8 N1 C14 . . 111.0(3) no
C1 N1 C14 . . 113.8(3) no
C1 N1 C8 . . 112.2(3) no
C2 N2 C20 . . 112.6(3) no
C20 N2 C26 . . 112.3(3) no
C2 N2 C26 . . 111.1(3) no
C3 N3 C7 . . 118.0(3) no
C9 N4 C13 . . 118.2(3) no
C15 N5 C19 . . 118.8(3) no
C21 N6 C25 . . 117.8(3) no
C27 N7 C33 . . 113.5(3) no
C27 N7 C39 . . 112.5(3) no
C33 N7 C39 . . 111.3(3) no
C28 N8 C32 . . 118.3(3) no
C34 N9 C38 . . 118.1(3) no
N1 C1 C2 . . 110.1(3) no
N2 C2 C1 . . 109.5(3) no
N3 C3 C4 . . 123.1(3) no
C3 C4 C5 . . 118.6(3) no
C4 C5 C6 . . 119.3(3) no
C5 C6 C7 . . 118.9(3) no
N3 C7 C6 . . 121.9(3) no
N3 C7 C8 . . 118.1(3) no
C6 C7 C8 . . 120.0(3) no
N1 C8 C7 . . 115.9(3) no
N4 C9 C10 . . 122.9(3) no
C9 C10 C11 . . 118.6(3) no
C10 C11 C12 . . 118.9(3) no
C11 C12 C13 . . 119.6(3) no
N4 C13 C12 . . 121.8(3) no
N4 C13 C14 . . 115.8(3) no
C12 C13 C14 . . 122.4(3) no
N1 C14 C13 . . 110.6(3) no
N5 C15 C16 . . 122.4(3) no
C15 C16 C17 . . 118.9(4) no
C16 C17 C18 . . 119.3(3) no
C17 C18 C19 . . 119.2(3) no
N5 C19 C18 . . 121.3(3) no
N5 C19 C20 . . 116.9(3) no
C18 C19 C20 . . 121.6(3) no
N2 C20 C19 . . 111.8(3) no
N6 C21 C22 . . 123.5(3) no
C21 C22 C23 . . 118.1(3) no
C22 C23 C24 . . 119.1(3) no
C23 C24 C25 . . 119.1(3) no
N6 C25 C24 . . 122.3(3) no
N6 C25 C26 . . 117.0(3) no
C24 C25 C26 . . 120.7(3) no
N2 C26 C25 . . 113.9(3) no
N7 C27 C27 . 2_655 109.8(3) no
N8 C28 C29 . . 122.9(3) no
C28 C29 C30 . . 118.2(3) no
C29 C30 C31 . . 119.6(3) no
C30 C31 C32 . . 119.4(3) no
N8 C32 C31 . . 121.6(3) no
N8 C32 C33 . . 116.7(3) no
C31 C32 C33 . . 121.7(3) no
N7 C33 C32 . . 110.4(3) no
N9 C34 C35 . . 122.6(3) no
C34 C35 C36 . . 119.0(3) no
C35 C36 C37 . . 118.9(3) no
C36 C37 C38 . . 119.1(3) no
N9 C38 C37 . . 122.3(3) no
N9 C38 C39 . . 118.5(3) no
C37 C38 C39 . . 119.2(3) no
N7 C39 C38 . . 114.5(3) no
H131 O13 H132 . . 120.7 no
H1a C1 H1b . . 109.5 no
N1 C1 H1a . . 109.3 no
C2 C1 H1a . . 109.3 no
N1 C1 H1b . . 109.3 no
C2 C1 H1b . . 109.3 no
H2a C2 H2b . . 109.5 no
N2 C2 H2b . . 109.5 no
C1 C2 H2b . . 109.5 no
N2 C2 H2a . . 109.5 no
C1 C2 H2a . . 109.5 no
N3 C3 H3 . . 118.4 no
C4 C3 H3 . . 118.4 no
C5 C4 H4 . . 120.7 no
C3 C4 H4 . . 120.7 no
C4 C5 H5 . . 120.4 no
C6 C5 H5 . . 120.3 no
C5 C6 H6 . . 120.6 no
C7 C6 H6 . . 120.5 no
H8a C8 H8b . . 109.5 no
N1 C8 H8a . . 107.8 no
C7 C8 H8a . . 107.9 no
N1 C8 H8b . . 107.8 no
C7 C8 H8b . . 107.8 no
N4 C9 H9 . . 118.6 no
C10 C9 H9 . . 118.6 no
C9 C10 H10 . . 120.7 no
C11 C10 H10 . . 120.7 no
C12 C11 H11 . . 120.5 no
C10 C11 H11 . . 120.5 no
C11 C12 H12 . . 120.2 no
C13 C12 H12 . . 120.2 no
H14a C14 H14b . . 109.5 no
N1 C14 H14a . . 109.2 no
C13 C14 H14a . . 109.2 no
N1 C14 H14b . . 109.2 no
C13 C14 H14b . . 109.2 no
N5 C15 H15 . . 118.8 no
C16 C15 H15 . . 118.8 no
C15 C16 H16 . . 120.6 no
C17 C16 H16 . . 120.6 no
C18 C17 H17 . . 120.3 no
C16 C17 H17 . . 120.4 no
C17 C18 H18 . . 120.4 no
C19 C18 H18 . . 120.4 no
H20a C20 H20b . . 109.5 no
N2 C20 H20a . . 108.9 no
C19 C20 H20a . . 108.9 no
N2 C20 H20b . . 108.9 no
C19 C20 H20b . . 108.9 no
N6 C21 H21 . . 118.2 no
C22 C21 H21 . . 118.2 no
C21 C22 H22 . . 120.9 no
C23 C22 H22 . . 120.9 no
C22 C23 H23 . . 120.4 no
C24 C23 H23 . . 120.4 no
C25 C24 H24 . . 120.4 no
C23 C24 H24 . . 120.5 no
H26a C26 H26b . . 109.5 no
N2 C26 H26a . . 108.4 no
C25 C26 H26a . . 108.4 no
N2 C26 H26b . . 108.3 no
C25 C26 H26b . . 108.3 no
H27a C27 H27b . . 109.4 no
N7 C27 H27a . . 113.1 no
C27 C27 H27a 2_655 . 105.9 no
N7 C27 H27b . . 113.1 no
C27 C27 H27b 2_655 . 105.0 no
N8 C28 H28 . . 118.6 no
C29 C28 H28 . . 118.6 no
C30 C29 H29 . . 120.9 no
C28 C29 H29 . . 120.9 no
C29 C30 H30 . . 120.2 no
C31 C30 H30 . . 120.2 no
C32 C31 H31 . . 120.3 no
C30 C31 H31 . . 120.3 no
H33a C33 H33b . . 109.5 no
N7 C33 H33b . . 109.3 no
C32 C33 H33b . . 109.3 no
N7 C33 H33a . . 109.3 no
C32 C33 H33a . . 109.2 no
N9 C34 H34 . . 118.7 no
C35 C34 H34 . . 118.7 no
C36 C35 H35 . . 120.5 no
C34 C35 H35 . . 120.5 no
C35 C36 H36 . . 120.5 no
C37 C36 H36 . . 120.6 no
C36 C37 H37 . . 120.4 no
C38 C37 H37 . . 120.4 no
H39a C39 H39b . . 109.5 no
N7 C39 H39a . . 108.2 no
C38 C39 H39a . . 108.2 no
N7 C39 H39b . . 108.2 no
C38 C39 H39b . . 108.2 no

loop_
_geom_bond_atom_site_label_1
_geom_bond_atom_site_label_2
_geom_bond_site_symmetry_2
_geom_bond_distance
_geom_bond_publ_flag
Zn1 N1 . 2.188(3) no
Zn1 N2 . 2.173(3) no
Zn1 N3 . 2.236(3) no
Zn1 N4 . 2.092(3) no
Zn1 N5 . 2.082(3) no
Zn1 N6 . 2.199(3) no
Zn2 N7 . 2.208(3) no
Zn2 N7 2_655 2.208(3) no
Zn2 N8 . 2.097(3) no
Zn2 N8 2_655 2.097(3) no
Zn2 N9 . 2.175(3) no
Zn2 N9 2_655 2.175(3) no
Cl1 O1 . 1.432(2) no
Cl1 O2 . 1.446(2) no
Cl1 O3 . 1.435(2) no
Cl1 O4 . 1.423(2) no
Cl2 O5 . 1.430(3) no
Cl2 O6 . 1.415(3) no
Cl2 O7 . 1.406(3) no
Cl2 O8 . 1.374(3) no
Cl3 O9 . 1.401(3) no
Cl3 O10 . 1.441(3) no
Cl3 O11 . 1.414(3) no
Cl3 O12 . 1.428(2) no
N1 C14 . 1.476(4) no
N1 C8 . 1.477(4) no
N1 C1 . 1.478(4) no
N2 C20 . 1.476(4) no
N2 C2 . 1.486(4) no
N2 C26 . 1.487(4) no
N3 C7 . 1.343(4) no
N3 C3 . 1.343(4) no
N4 C9 . 1.342(4) no
N4 C13 . 1.351(4) no
N5 C19 . 1.342(4) no
N5 C15 . 1.345(4) no
N6 C25 . 1.342(4) no
N6 C21 . 1.347(4) no
N7 C27 . 1.471(4) no
N7 C33 . 1.477(5) no
N7 C39 . 1.485(4) no
N8 C28 . 1.345(4) no
N8 C32 . 1.350(4) no
N9 C38 . 1.337(4) no
N9 C34 . 1.346(4) no
C1 C2 . 1.516(4) no
C3 C4 . 1.376(5) no
C4 C5 . 1.375(5) no
C5 C6 . 1.382(5) no
C6 C7 . 1.390(4) no
C7 C8 . 1.492(5) no
C9 C10 . 1.375(5) no
C10 C11 . 1.387(5) no
C11 C12 . 1.375(5) no
C12 C13 . 1.378(4) no
C13 C14 . 1.510(5) no
C15 C16 . 1.373(5) no
C16 C17 . 1.376(5) no
C17 C18 . 1.375(5) no
C18 C19 . 1.389(4) no
C19 C20 . 1.521(5) no
C21 C22 . 1.374(5) no
C22 C23 . 1.384(5) no
C23 C24 . 1.387(5) no
C24 C25 . 1.380(4) no
C25 C26 . 1.504(5) no
C27 C27 2_655 1.532(8) no
C28 C29 . 1.380(5) no
C29 C30 . 1.376(5) no
C30 C31 . 1.380(5) no
C31 C32 . 1.375(5) no
C32 C33 . 1.515(5) no
C34 C35 . 1.377(5) no
C35 C36 . 1.376(5) no
C36 C37 . 1.380(5) no
C37 C38 . 1.384(5) no
C38 C39 . 1.507(5) no
O13 H131 . 0.860 no
O13 H132 . 0.860 no
C1 H1a . 0.950 no
C1 H1b . 0.950 no
C2 H2b . 0.950 no
C2 H2a . 0.950 no
C3 H3 . 0.950 no
C4 H4 . 0.950 no
C5 H5 . 0.950 no
C6 H6 . 0.950 no
C8 H8a . 0.950 no
C8 H8b . 0.950 no
C9 H9 . 0.950 no
C10 H10 . 0.950 no
C11 H11 . 0.950 no
C12 H12 . 0.950 no
C14 H14a . 0.950 no
C14 H14b . 0.950 no
C15 H15 . 0.950 no
C16 H16 . 0.950 no
C17 H17 . 0.950 no
C18 H18 . 0.950 no
C20 H20a . 0.950 no
C20 H20b . 0.950 no
C21 H21 . 0.950 no
C22 H22 . 0.950 no
C23 H23 . 0.950 no
C24 H24 . 0.950 no
C26 H26a . 0.950 no
C26 H26b . 0.950 no
C27 H27a . 0.950 no
C27 H27b . 0.950 no
C28 H28 . 0.950 no
C29 H29 . 0.950 no
C30 H30 . 0.950 no
C31 H31 . 0.950 no
C33 H33b . 0.950 no
C33 H33a . 0.950 no
C34 H34 . 0.950 no
C35 H35 . 0.950 no
C36 H36 . 0.950 no
C37 H37 . 0.950 no
C39 H39a . 0.950 no
C39 H39b . 0.950 no

loop_
_geom_hbond_atom_site_label_D
_geom_hbond_atom_site_label_H
_geom_hbond_atom_site_label_A
_geom_hbond_site_symmetry_A
_geom_hbond_distance_DH
_geom_hbond_distance_HA
_geom_hbond_distance_DA
_geom_hbond_angle_DHA
_geom_hbond_publ_flag
O13 H131 O6 . 0.86 2.06 2.907(5) 167 yes
O13 H132 O2 4_564 0.86 2.40 3.227(4) 162 yes
C1 H1a O1 . 0.95 2.38 3.320(5) 169 yes
C9 H9 O13 . 0.95 2.40 3.250(5) 149 yes
C12 H12 O2 6_646 0.95 2.48 3.134(5) 126 yes
C14 H14b O3 . 0.95 2.46 3.321(4) 150 yes
C20 H20a O9 . 0.95 2.57 3.439(6) 153 yes
C20 H20b O4 1_545 0.95 2.44 3.355(5) 160 yes
C26 H26b O12 . 0.95 2.52 3.430(5) 160 yes
C27 H27a O12 4_564 0.95 2.41 3.287(5) 154 yes
C33 H33a O8 . 0.95 2.53 3.440(6) 160 yes
C35 H35 O10 . 0.95 2.58 3.315(5) 134 yes
C10 H10 Cg3 7_656 0.95 2.70 3.546(5) 148 yes
C16 H16 Cg8 1_555 0.95 2.52 3.454(5) 167 yes
